data_4075461
loop_
_publ_author_name
'Matano, Yoshihiro'
'Nakabuchi, Takashi'
'Miyajima, Tooru'
'Imahori, Hiroshi'

_publ_section_title
;
 Phosphole-Containing Hybrid Calixpyrroles:&#x00A0; New Multifunctional
 Macrocyclic Ligands for Platinum(II) Ions
;
_journal_issue 13
_journal_name_full Organometallics
_journal_page_first 3105
_journal_paper_doi 10.1021/om060300a
_journal_volume 25
_journal_year 2006
_chemical_absolute_configuration 'CHOOSE rm ad rmad syn or unk'
_chemical_formula_moiety 'C37 H43 N2 O P S '
_chemical_formula_sum 'C37 H43 N2 O P S'
_chemical_formula_weight 594.79
_space_group_IT_number 19
_symmetry_cell_setting orthorhombic
_symmetry_Int_Tables_number 19
_symmetry_space_group_name_Hall 'P 2ac 2ab'
_symmetry_space_group_name_H-M 'P 21 21 21'
_cell_angle_alpha 90.0000
_cell_angle_beta 90.0000
_cell_angle_gamma 90.0000
_cell_formula_units_Z 4
_cell_length_a 11.2995(14)
_cell_length_b 16.673(2)
_cell_length_c 18.066(2)
_cell_measurement_reflns_used 8282
_cell_measurement_temperature 123.1
_cell_measurement_theta_max 27.5
_cell_measurement_theta_min 3.0
_cell_volume 3403.6(7)
_computing_cell_refinement CrystalClear
_computing_data_collection CrystalClear
_computing_data_reduction CrystalStructure
_computing_publication_material 'CrystalStructure 3.7.0'
_computing_structure_refinement SHELXL
_computing_structure_solution SIR92
_diffrn_detector_area_resol_mean 7.31
_diffrn_measured_fraction_theta_full 0.997
_diffrn_measured_fraction_theta_max 0.997
_diffrn_measurement_device_type 'Rigaku Saturn'
_diffrn_measurement_method \w
_diffrn_radiation_type 'Mo K\a'
_diffrn_radiation_wavelength 0.71070
_diffrn_reflns_av_R_equivalents 0.027
_diffrn_reflns_limit_h_max 13
_diffrn_reflns_limit_h_min -14
_diffrn_reflns_limit_k_max 21
_diffrn_reflns_limit_k_min -21
_diffrn_reflns_limit_l_max 17
_diffrn_reflns_limit_l_min -23
_diffrn_reflns_number 27625
_diffrn_reflns_theta_full 27.48
_diffrn_reflns_theta_max 27.48
_exptl_absorpt_coefficient_mu 0.172
_exptl_absorpt_correction_type none
_exptl_crystal_colour yellow
_exptl_crystal_density_diffrn 1.161
_exptl_crystal_density_method 'not measured'
_exptl_crystal_description block
_exptl_crystal_F_000 1272.00
_exptl_crystal_size_max 0.50
_exptl_crystal_size_mid 0.30
_exptl_crystal_size_min 0.20
_refine_diff_density_max 0.53
_refine_diff_density_min -0.20
_refine_ls_abs_structure_details 'Flack, H. D. (1983), Acta Cryst. A39, 876-881.  3461 Friedel Pairs'
_refine_ls_abs_structure_Flack -0.01(5)
_refine_ls_extinction_method none
_refine_ls_goodness_of_fit_ref 1.038
_refine_ls_hydrogen_treatment refall
_refine_ls_number_parameters 380
_refine_ls_number_reflns 7803
_refine_ls_R_factor_gt 0.0404
_refine_ls_shift/su_max 0.0010
_refine_ls_structure_factor_coef Fsqd
_refine_ls_weighting_details 'w = 1/[\s^2^(Fo^2^)+(0.0570P)^2^+1.4344P] where P=(Fo^2^+2Fc^2^)/3'
_refine_ls_weighting_scheme calc
_refine_ls_wR_factor_ref 0.1042
_reflns_number_gt 7551
_reflns_number_total 7803
_reflns_threshold_expression F^2^>2.0\s(F^2^)
_cod_data_source_file om060300asi20060405_023200.cif
_cod_data_source_block '__calix_PN2O'
_cod_original_cell_volume 3403.7(7)
_cod_original_formula_sum 'C37 H43 N2 O P S '
_cod_database_code 4075461

loop_
_symmetry_equiv_pos_site_id
_symmetry_equiv_pos_as_xyz
1 +X,+Y,+Z
2 1/2+X,1/2-Y,-Z
3 -X,1/2+Y,1/2-Z
4 1/2-X,-Y,1/2+Z

loop_
_atom_site_label
_atom_site_type_symbol
_atom_site_fract_x
_atom_site_fract_y
_atom_site_fract_z
_atom_site_U_iso_or_equiv
_atom_site_adp_type
_atom_site_occupancy
_atom_site_symmetry_multiplicity
_atom_site_calc_flag
_atom_site_refinement_flags
S(1) S 1.10126(4) 0.06376(3) 0.06816(3) 0.02281(10) Uani 1.00 1 d .
P(1) P 0.94757(4) 0.12011(2) 0.06930(3) 0.01704(10) Uani 1.00 1 d .
O(1) O 1.09646(12) -0.12525(8) -0.06419(8) 0.0285(2) Uani 1.00 1 d .
N(1) N 0.92438(13) -0.10195(9) 0.09620(9) 0.0242(3) Uani 1.00 1 d .
N(2) N 1.06683(14) 0.07614(10) -0.11524(9) 0.0251(3) Uani 1.00 1 d .
C(1) C 0.82061(16) 0.05796(10) 0.09203(10) 0.0182(3) Uani 1.00 1 d .
C(2) C 0.74962(16) 0.06008(10) 0.03301(10) 0.0188(3) Uani 1.00 1 d .
C(3) C 0.63798(18) 0.01651(12) 0.01090(12) 0.0287(4) Uani 1.00 1 d .
C(4) C 0.6443(2) 0.01738(13) -0.07443(12) 0.0365(5) Uani 1.00 1 d .
C(5) C 0.70605(19) 0.09752(12) -0.09438(11) 0.0286(4) Uani 1.00 1 d .
C(6) C 0.78931(16) 0.10979(10) -0.03025(10) 0.0194(3) Uani 1.00 1 d .
C(7) C 0.89144(16) 0.14984(10) -0.02140(10) 0.0186(3) Uani 1.00 1 d .
C(8) C 0.80699(17) 0.00443(11) 0.16056(10) 0.0210(3) Uani 1.00 1 d .
C(9) C 0.8980(2) 0.02470(12) 0.22081(10) 0.0268(4) Uani 1.00 1 d .
C(10) C 0.68251(19) 0.01556(12) 0.19390(12) 0.0300(4) Uani 1.00 1 d .
C(11) C 0.82337(17) -0.08074(11) 0.13400(10) 0.0210(3) Uani 1.00 1 d .
C(12) C 0.75190(18) -0.14746(12) 0.13627(11) 0.0252(3) Uani 1.00 1 d .
C(13) C 0.81133(19) -0.21036(12) 0.09834(11) 0.0262(4) Uani 1.00 1 d .
C(14) C 0.91787(18) -0.18083(11) 0.07359(11) 0.0256(3) Uani 1.00 1 d .
C(15) C 1.0181(2) -0.21864(12) 0.03008(12) 0.0309(4) Uani 1.00 1 d .
C(16) C 1.1359(2) -0.20264(18) 0.06759(16) 0.0476(6) Uani 1.00 1 d .
C(17) C 0.9960(2) -0.30951(13) 0.02469(17) 0.0530(7) Uani 1.00 1 d .
C(18) C 1.0191(2) -0.18586(12) -0.04924(12) 0.0342(4) Uani 1.00 1 d .
C(19) C 0.9616(2) -0.20621(14) -0.11133(13) 0.0415(5) Uani 1.00 1 d .
C(20) C 1.0066(2) -0.15532(14) -0.16901(13) 0.0410(5) Uani 1.00 1 d .
C(21) C 1.0877(2) -0.10683(12) -0.13857(12) 0.0327(4) Uani 1.00 1 d .
C(22) C 1.1700(2) -0.04410(12) -0.16912(12) 0.0311(4) Uani 1.00 1 d .
C(23) C 1.2785(2) -0.03317(16) -0.11996(17) 0.0480(6) Uani 1.00 1 d .
C(24) C 1.2087(2) -0.07087(17) -0.24692(17) 0.0578(8) Uani 1.00 1 d .
C(25) C 1.10538(18) 0.03495(12) -0.17677(11) 0.0254(3) Uani 1.00 1 d .
C(26) C 1.07270(19) 0.07970(12) -0.23716(11) 0.0294(4) Uani 1.00 1 d .
C(27) C 1.01229(18) 0.14883(12) -0.21175(11) 0.0280(4) Uani 1.00 1 d .
C(28) C 1.00981(17) 0.14555(11) -0.13556(11) 0.0233(3) Uani 1.00 1 d .
C(29) C 0.95633(17) 0.20111(10) -0.07804(11) 0.0234(3) Uani 1.00 1 d .
C(30) C 1.05264(19) 0.25205(11) -0.04094(11) 0.0265(3) Uani 1.00 1 d .
C(31) C 0.86876(19) 0.25900(12) -0.11580(12) 0.0323(4) Uani 1.00 1 d .
C(32) C 0.94580(17) 0.20532(10) 0.13066(10) 0.0206(3) Uani 1.00 1 d .
C(33) C 0.84527(19) 0.25342(13) 0.13227(14) 0.0387(5) Uani 1.00 1 d .
C(34) C 0.8370(2) 0.31707(13) 0.18105(16) 0.0440(6) Uani 1.00 1 d .
C(35) C 0.9298(2) 0.33313(12) 0.22833(12) 0.0381(5) Uani 1.00 1 d .
C(36) C 1.0299(2) 0.28608(12) 0.22750(12) 0.0342(4) Uani 1.00 1 d .
C(37) C 1.03854(18) 0.22190(12) 0.17855(11) 0.0262(4) Uani 1.00 1 d .
H(1) H 0.5667 0.0450 0.0290 0.034 Uiso 1.00 1 c R
H(2) H 0.6375 -0.0391 0.0302 0.034 Uiso 1.00 1 c R
H(3) H 0.5639 0.0151 -0.0962 0.044 Uiso 1.00 1 c R
H(4) H 0.6907 -0.0288 -0.0929 0.044 Uiso 1.00 1 c R
H(5) H 0.7498 0.0931 -0.1417 0.034 Uiso 1.00 1 c R
H(6) H 0.6482 0.1419 -0.0980 0.034 Uiso 1.00 1 c R
H(7) H 0.8937 -0.0155 0.2603 0.032 Uiso 1.00 1 c R
H(8) H 0.8808 0.0779 0.2413 0.032 Uiso 1.00 1 c R
H(9) H 0.9776 0.0246 0.1993 0.032 Uiso 1.00 1 c R
H(10) H 0.6724 -0.0211 0.2358 0.036 Uiso 1.00 1 c R
H(11) H 0.6227 0.0038 0.1561 0.036 Uiso 1.00 1 c R
H(12) H 0.6733 0.0710 0.2109 0.036 Uiso 1.00 1 c R
H(13) H 0.6763 -0.1509 0.1591 0.030 Uiso 1.00 1 c R
H(14) H 0.7826 -0.2634 0.0913 0.031 Uiso 1.00 1 c R
H(15) H 0.9846 -0.0698 0.0877 0.029 Uiso 1.00 1 c R
H(16) H 1.1558 -0.1457 0.0629 0.057 Uiso 1.00 1 c R
H(17) H 1.1976 -0.2350 0.0440 0.057 Uiso 1.00 1 c R
H(18) H 1.1303 -0.2169 0.1201 0.057 Uiso 1.00 1 c R
H(19) H 0.9204 -0.3192 -0.0004 0.064 Uiso 1.00 1 c R
H(20) H 0.9933 -0.3326 0.0746 0.064 Uiso 1.00 1 c R
H(21) H 1.0601 -0.3346 -0.0035 0.064 Uiso 1.00 1 c R
H(22) H 0.9026 -0.2465 -0.1163 0.050 Uiso 1.00 1 c R
H(23) H 0.9831 -0.1559 -0.2195 0.049 Uiso 1.00 1 c R
H(24) H 1.3359 0.0015 -0.1450 0.058 Uiso 1.00 1 c R
H(25) H 1.3146 -0.0856 -0.1102 0.058 Uiso 1.00 1 c R
H(26) H 1.2547 -0.0084 -0.0731 0.058 Uiso 1.00 1 c R
H(27) H 1.2717 -0.0355 -0.2648 0.069 Uiso 1.00 1 c R
H(28) H 1.1409 -0.0680 -0.2807 0.069 Uiso 1.00 1 c R
H(29) H 1.2379 -0.1262 -0.2448 0.069 Uiso 1.00 1 c R
H(30) H 1.0880 0.0665 -0.2874 0.035 Uiso 1.00 1 c R
H(31) H 0.9795 0.1900 -0.2418 0.034 Uiso 1.00 1 c R
H(32) H 1.0772 0.0602 -0.0693 0.030 Uiso 1.00 1 c R
H(33) H 1.0969 0.2814 -0.0789 0.032 Uiso 1.00 1 c R
H(34) H 1.1067 0.2170 -0.0135 0.032 Uiso 1.00 1 c R
H(35) H 1.0158 0.2902 -0.0067 0.032 Uiso 1.00 1 c R
H(36) H 0.9106 0.2906 -0.1533 0.039 Uiso 1.00 1 c R
H(37) H 0.8347 0.2951 -0.0786 0.039 Uiso 1.00 1 c R
H(38) H 0.8054 0.2281 -0.1394 0.039 Uiso 1.00 1 c R
H(39) H 0.7816 0.2424 0.0995 0.046 Uiso 1.00 1 c R
H(40) H 0.7678 0.3495 0.1820 0.053 Uiso 1.00 1 c R
H(41) H 0.9247 0.3770 0.2617 0.046 Uiso 1.00 1 c R
H(42) H 1.0932 0.2974 0.2604 0.041 Uiso 1.00 1 c R
H(43) H 1.1078 0.1896 0.1779 0.031 Uiso 1.00 1 c R

loop_
_atom_site_aniso_label
_atom_site_aniso_U_11
_atom_site_aniso_U_22
_atom_site_aniso_U_33
_atom_site_aniso_U_12
_atom_site_aniso_U_13
_atom_site_aniso_U_23
S(1) 0.01824(19) 0.0239(2) 0.0263(2) 0.00574(17) 0.00055(19) 0.00047(19)
P(1) 0.01549(19) 0.01623(19) 0.0194(2) 0.00120(16) -0.00107(17) -0.00093(17)
O(1) 0.0343(7) 0.0258(6) 0.0253(6) 0.0008(5) 0.0055(6) -0.0020(5)
N(1) 0.0250(8) 0.0185(7) 0.0291(8) -0.0012(5) 0.0079(6) 0.0013(6)
N(2) 0.0286(8) 0.0266(7) 0.0200(7) 0.0031(6) 0.0065(6) 0.0013(6)
C(1) 0.0195(8) 0.0154(7) 0.0196(8) 0.0007(6) 0.0028(6) -0.0010(6)
C(2) 0.0199(8) 0.0155(7) 0.0211(8) -0.0009(6) 0.0019(6) -0.0011(6)
C(3) 0.0255(9) 0.0310(10) 0.0296(10) -0.0102(8) -0.0046(7) 0.0018(8)
C(4) 0.0432(11) 0.0366(11) 0.0297(11) -0.0169(9) -0.0091(10) -0.0008(9)
C(5) 0.0306(10) 0.0343(10) 0.0209(9) -0.0063(8) -0.0068(7) 0.0017(7)
C(6) 0.0226(8) 0.0173(7) 0.0183(8) 0.0020(6) -0.0000(6) -0.0001(6)
C(7) 0.0203(8) 0.0160(7) 0.0195(8) 0.0028(6) 0.0009(7) 0.0004(6)
C(8) 0.0243(9) 0.0196(8) 0.0193(8) 0.0008(6) 0.0043(7) 0.0017(6)
C(9) 0.0372(10) 0.0250(9) 0.0183(9) -0.0017(8) -0.0010(8) 0.0018(7)
C(10) 0.0316(10) 0.0313(10) 0.0271(10) 0.0040(8) 0.0123(8) 0.0025(8)
C(11) 0.0230(8) 0.0214(8) 0.0185(8) 0.0009(7) 0.0020(6) 0.0025(6)
C(12) 0.0251(9) 0.0254(9) 0.0250(9) -0.0000(7) 0.0008(7) 0.0049(7)
C(13) 0.0343(10) 0.0184(8) 0.0258(9) -0.0015(7) -0.0019(8) 0.0024(7)
C(14) 0.0335(10) 0.0191(8) 0.0243(9) 0.0017(7) 0.0024(8) 0.0007(7)
C(15) 0.0381(11) 0.0225(8) 0.0320(11) 0.0065(8) 0.0091(9) 0.0019(8)
C(16) 0.0417(12) 0.0597(15) 0.0413(13) 0.0190(11) 0.0057(11) 0.0074(12)
C(17) 0.0759(19) 0.0256(10) 0.0576(17) 0.0135(11) 0.0246(15) 0.0038(11)
C(18) 0.0377(11) 0.0258(9) 0.0390(12) 0.0038(8) 0.0096(9) -0.0030(8)
C(19) 0.0484(14) 0.0341(11) 0.0421(13) -0.0070(10) 0.0030(11) -0.0013(10)
C(20) 0.0498(14) 0.0382(11) 0.0349(12) -0.0060(10) 0.0021(10) -0.0013(10)
C(21) 0.0382(11) 0.0274(9) 0.0323(10) 0.0055(8) 0.0090(9) -0.0040(8)
C(22) 0.0355(11) 0.0255(9) 0.0324(11) -0.0001(8) 0.0143(9) -0.0039(8)
C(23) 0.0328(12) 0.0406(13) 0.0706(19) 0.0051(10) 0.0060(12) 0.0077(12)
C(24) 0.075(2) 0.0436(14) 0.0549(17) 0.0085(13) 0.0357(15) -0.0050(12)
C(25) 0.0242(9) 0.0264(9) 0.0256(9) -0.0038(7) 0.0050(8) -0.0058(7)
C(26) 0.0337(10) 0.0320(10) 0.0226(9) -0.0078(8) -0.0001(8) -0.0054(8)
C(27) 0.0307(10) 0.0308(9) 0.0224(9) -0.0055(8) -0.0043(8) 0.0024(7)
C(28) 0.0236(9) 0.0230(8) 0.0233(9) -0.0037(7) 0.0014(7) 0.0025(7)
C(29) 0.0245(8) 0.0199(7) 0.0257(9) -0.0001(7) 0.0042(8) 0.0043(7)
C(30) 0.0267(9) 0.0209(8) 0.0320(10) -0.0044(7) 0.0059(8) -0.0015(7)
C(31) 0.0312(10) 0.0265(10) 0.0393(11) 0.0039(8) 0.0033(9) 0.0092(8)
C(32) 0.0209(8) 0.0188(7) 0.0221(8) -0.0012(7) 0.0002(7) -0.0026(6)
C(33) 0.0236(10) 0.0348(11) 0.0577(15) 0.0067(9) -0.0117(10) -0.0196(11)
C(34) 0.0359(12) 0.0332(11) 0.0628(16) 0.0074(9) 0.0018(11) -0.0190(11)
C(35) 0.0504(14) 0.0275(10) 0.0362(11) -0.0077(9) 0.0077(10) -0.0121(8)
C(36) 0.0453(12) 0.0339(10) 0.0234(10) -0.0114(9) -0.0076(9) -0.0032(8)
C(37) 0.0254(9) 0.0278(9) 0.0254(9) -0.0023(7) -0.0051(8) 0.0010(7)

loop_
_atom_type_symbol
_atom_type_description
_atom_type_scat_dispersion_real
_atom_type_scat_dispersion_imag
_atom_type_scat_source
C C 0.003 0.002
;
International Tables for Crystallography
(1992, Vol. C, Tables 4.2.6.8 and 6.1.1.4)
;
H H 0.000 0.000
;
International Tables for Crystallography
(1992, Vol. C, Table 6.1.1.4)
;
N N 0.006 0.003
;
International Tables for Crystallography
(1992, Vol. C, Tables 4.2.6.8 and 6.1.1.4)
;
O O 0.011 0.006
;
International Tables for Crystallography
(1992, Vol. C, Tables 4.2.6.8 and 6.1.1.4)
;
P P 0.102 0.094
;
International Tables for Crystallography
(1992, Vol. C, Tables 4.2.6.8 and 6.1.1.4)
;
S S 0.125 0.123
;
International Tables for Crystallography
(1992, Vol. C, Tables 4.2.6.8 and 6.1.1.4)
;

loop_
_geom_angle_atom_site_label_1
_geom_angle_atom_site_label_2
_geom_angle_atom_site_label_3
_geom_angle
S(1) P(1) C(1) 115.18(5)
S(1) P(1) C(7) 115.17(6)
S(1) P(1) C(32) 113.03(6)
C(1) P(1) C(7) 94.79(8)
C(1) P(1) C(32) 107.57(8)
C(7) P(1) C(32) 109.52(7)
C(18) O(1) C(21) 108.14(16)
C(11) N(1) C(14) 110.35(15)
C(25) N(2) C(28) 110.64(16)
P(1) C(1) C(2) 106.19(13)
P(1) C(1) C(8) 126.41(13)
C(2) C(1) C(8) 126.86(16)
C(1) C(2) C(3) 134.50(17)
C(1) C(2) C(6) 116.69(16)
C(3) C(2) C(6) 108.55(15)
C(2) C(3) C(4) 102.79(16)
C(3) C(4) C(5) 105.13(17)
C(4) C(5) C(6) 102.68(16)
C(2) C(6) C(5) 109.17(15)
C(2) C(6) C(7) 116.52(16)
C(5) C(6) C(7) 134.09(17)
P(1) C(7) C(6) 105.69(12)
P(1) C(7) C(29) 126.07(13)
C(6) C(7) C(29) 127.83(16)
C(1) C(8) C(9) 112.15(15)
C(1) C(8) C(10) 109.69(15)
C(1) C(8) C(11) 106.16(14)
C(9) C(8) C(10) 107.92(15)
C(9) C(8) C(11) 110.50(15)
C(10) C(8) C(11) 110.44(15)
N(1) C(11) C(8) 120.06(16)
N(1) C(11) C(12) 107.09(16)
C(8) C(11) C(12) 132.77(17)
C(11) C(12) C(13) 107.76(17)
C(12) C(13) C(14) 107.83(17)
N(1) C(14) C(13) 106.96(16)
N(1) C(14) C(15) 120.68(17)
C(13) C(14) C(15) 132.35(17)
C(14) C(15) C(16) 110.52(19)
C(14) C(15) C(17) 108.72(19)
C(14) C(15) C(18) 109.98(17)
C(16) C(15) C(17) 110.1(2)
C(16) C(15) C(18) 110.40(19)
C(17) C(15) C(18) 107.03(19)
O(1) C(18) C(15) 116.99(18)
O(1) C(18) C(19) 109.4(2)
C(15) C(18) C(19) 133.5(2)
C(18) C(19) C(20) 106.6(2)
C(19) C(20) C(21) 107.5(2)
O(1) C(21) C(20) 108.31(19)
O(1) C(21) C(22) 117.82(18)
C(20) C(21) C(22) 133.8(2)
C(21) C(22) C(23) 111.51(19)
C(21) C(22) C(24) 108.00(18)
C(21) C(22) C(25) 109.90(18)
C(23) C(22) C(24) 109.8(2)
C(23) C(22) C(25) 109.71(18)
C(24) C(22) C(25) 107.84(19)
N(2) C(25) C(22) 120.88(17)
N(2) C(25) C(26) 106.59(17)
C(22) C(25) C(26) 132.53(19)
C(25) C(26) C(27) 108.33(17)
C(26) C(27) C(28) 107.54(17)
N(2) C(28) C(27) 106.90(16)
N(2) C(28) C(29) 121.18(16)
C(27) C(28) C(29) 131.91(17)
C(7) C(29) C(28) 108.02(13)
C(7) C(29) C(30) 111.03(15)
C(7) C(29) C(31) 109.88(15)
C(28) C(29) C(30) 110.76(15)
C(28) C(29) C(31) 109.56(16)
C(30) C(29) C(31) 107.58(14)
P(1) C(32) C(33) 118.46(15)
P(1) C(32) C(37) 122.18(14)
C(33) C(32) C(37) 119.29(18)
C(32) C(33) C(34) 120.8(2)
C(33) C(34) C(35) 119.5(2)
C(34) C(35) C(36) 120.5(2)
C(35) C(36) C(37) 120.2(2)
C(32) C(37) C(36) 119.77(19)
C(11) N(1) H(15) 124.8
C(14) N(1) H(15) 124.8
C(25) N(2) H(32) 124.7
C(28) N(2) H(32) 124.7
C(2) C(3) H(1) 111.2
C(2) C(3) H(2) 111.2
C(4) C(3) H(1) 111.2
C(4) C(3) H(2) 111.2
H(1) C(3) H(2) 109.1
C(3) C(4) H(3) 110.7
C(3) C(4) H(4) 110.7
C(5) C(4) H(3) 110.7
C(5) C(4) H(4) 110.7
H(3) C(4) H(4) 108.8
C(4) C(5) H(5) 111.2
C(4) C(5) H(6) 111.2
C(6) C(5) H(5) 111.2
C(6) C(5) H(6) 111.2
H(5) C(5) H(6) 109.2
C(8) C(9) H(7) 109.5
C(8) C(9) H(8) 109.5
C(8) C(9) H(9) 109.5
H(7) C(9) H(8) 109.5
H(7) C(9) H(9) 109.5
H(8) C(9) H(9) 109.5
C(8) C(10) H(10) 109.5
C(8) C(10) H(11) 109.5
C(8) C(10) H(12) 109.5
H(10) C(10) H(11) 109.5
H(10) C(10) H(12) 109.5
H(11) C(10) H(12) 109.5
C(11) C(12) H(13) 126.1
C(13) C(12) H(13) 126.1
C(12) C(13) H(14) 126.1
C(14) C(13) H(14) 126.1
C(15) C(16) H(16) 109.5
C(15) C(16) H(17) 109.5
C(15) C(16) H(18) 109.5
H(16) C(16) H(17) 109.5
H(16) C(16) H(18) 109.5
H(17) C(16) H(18) 109.5
C(15) C(17) H(19) 109.5
C(15) C(17) H(20) 109.5
C(15) C(17) H(21) 109.5
H(19) C(17) H(20) 109.5
H(19) C(17) H(21) 109.5
H(20) C(17) H(21) 109.5
C(18) C(19) H(22) 126.7
C(20) C(19) H(22) 126.7
C(19) C(20) H(23) 126.3
C(21) C(20) H(23) 126.3
C(22) C(23) H(24) 109.5
C(22) C(23) H(25) 109.5
C(22) C(23) H(26) 109.5
H(24) C(23) H(25) 109.5
H(24) C(23) H(26) 109.5
H(25) C(23) H(26) 109.5
C(22) C(24) H(27) 109.5
C(22) C(24) H(28) 109.5
C(22) C(24) H(29) 109.5
H(27) C(24) H(28) 109.5
H(27) C(24) H(29) 109.5
H(28) C(24) H(29) 109.5
C(25) C(26) H(30) 125.8
C(27) C(26) H(30) 125.8
C(26) C(27) H(31) 126.2
C(28) C(27) H(31) 126.2
C(29) C(30) H(33) 109.5
C(29) C(30) H(34) 109.5
C(29) C(30) H(35) 109.5
H(33) C(30) H(34) 109.5
H(33) C(30) H(35) 109.5
H(34) C(30) H(35) 109.5
C(29) C(31) H(36) 109.5
C(29) C(31) H(37) 109.5
C(29) C(31) H(38) 109.5
H(36) C(31) H(37) 109.5
H(36) C(31) H(38) 109.5
H(37) C(31) H(38) 109.5
C(32) C(33) H(39) 119.6
C(34) C(33) H(39) 119.6
C(33) C(34) H(40) 120.3
C(35) C(34) H(40) 120.3
C(34) C(35) H(41) 119.8
C(36) C(35) H(41) 119.7
C(35) C(36) H(42) 119.9
C(37) C(36) H(42) 119.9
C(32) C(37) H(43) 120.1
C(36) C(37) H(43) 120.1

loop_
_geom_bond_atom_site_label_1
_geom_bond_atom_site_label_2
_geom_bond_distance
S(1) P(1) 1.9746(6)
P(1) C(1) 1.8167(18)
P(1) C(7) 1.8257(18)
P(1) C(32) 1.8022(17)
O(1) C(18) 1.363(2)
O(1) C(21) 1.382(2)
N(1) C(11) 1.376(2)
N(1) C(14) 1.379(2)
N(2) C(25) 1.377(2)
N(2) C(28) 1.374(2)
C(1) C(2) 1.335(2)
C(1) C(8) 1.534(2)
C(2) C(3) 1.510(2)
C(2) C(6) 1.481(2)
C(3) C(4) 1.543(3)
C(4) C(5) 1.550(3)
C(5) C(6) 1.506(2)
C(6) C(7) 1.343(2)
C(7) C(29) 1.522(2)
C(8) C(9) 1.535(2)
C(8) C(10) 1.541(2)
C(8) C(11) 1.510(2)
C(11) C(12) 1.375(2)
C(12) C(13) 1.421(2)
C(13) C(14) 1.375(2)
C(14) C(15) 1.516(2)
C(15) C(16) 1.517(3)
C(15) C(17) 1.539(3)
C(15) C(18) 1.534(3)
C(18) C(19) 1.340(3)
C(19) C(20) 1.437(3)
C(20) C(21) 1.340(3)
C(21) C(22) 1.505(3)
C(22) C(23) 1.525(3)
C(22) C(24) 1.538(3)
C(22) C(25) 1.513(2)
C(25) C(26) 1.372(2)
C(26) C(27) 1.416(2)
C(27) C(28) 1.378(2)
C(28) C(29) 1.518(2)
C(29) C(30) 1.535(2)
C(29) C(31) 1.541(2)
C(32) C(33) 1.391(2)
C(32) C(37) 1.387(2)
C(33) C(34) 1.383(3)
C(34) C(35) 1.379(3)
C(35) C(36) 1.376(3)
C(36) C(37) 1.392(2)
N(1) H(15) 0.880
N(2) H(32) 0.880
C(3) H(1) 0.990
C(3) H(2) 0.990
C(4) H(3) 0.990
C(4) H(4) 0.990
C(5) H(5) 0.990
C(5) H(6) 0.990
C(9) H(7) 0.980
C(9) H(8) 0.980
C(9) H(9) 0.980
C(10) H(10) 0.980
C(10) H(11) 0.980
C(10) H(12) 0.980
C(12) H(13) 0.950
C(13) H(14) 0.950
C(16) H(16) 0.980
C(16) H(17) 0.980
C(16) H(18) 0.980
C(17) H(19) 0.980
C(17) H(20) 0.980
C(17) H(21) 0.980
C(19) H(22) 0.950
C(20) H(23) 0.950
C(23) H(24) 0.980
C(23) H(25) 0.980
C(23) H(26) 0.980
C(24) H(27) 0.980
C(24) H(28) 0.980
C(24) H(29) 0.980
C(26) H(30) 0.950
C(27) H(31) 0.950
C(30) H(33) 0.980
C(30) H(34) 0.980
C(30) H(35) 0.980
C(31) H(36) 0.980
C(31) H(37) 0.980
C(31) H(38) 0.980
C(33) H(39) 0.950
C(34) H(40) 0.950
C(35) H(41) 0.950
C(36) H(42) 0.950
C(37) H(43) 0.950

loop_
_geom_contact_atom_site_label_1
_geom_contact_atom_site_label_2
_geom_contact_distance
_geom_contact_site_symmetry_2
S(1) N(1) 3.4475(16) .
S(1) N(2) 3.3425(17) .
S(1) C(1) 3.2019(18) .
S(1) C(7) 3.2092(18) .
S(1) C(32) 3.1514(18) .
S(1) C(37) 3.381(2) .
P(1) C(2) 2.5367(18) .
P(1) C(6) 2.5421(18) .
P(1) C(8) 2.9936(19) .
P(1) C(9) 3.2151(19) .
P(1) C(29) 2.9865(19) .
P(1) C(30) 3.1962(19) .
P(1) C(33) 2.752(2) .
P(1) C(37) 2.799(2) .
O(1) N(1) 3.511(2) .
O(1) N(2) 3.498(2) .
O(1) C(14) 3.336(2) .
O(1) C(15) 2.472(2) .
O(1) C(16) 2.744(3) .
O(1) C(19) 2.207(2) .
O(1) C(20) 2.207(2) .
O(1) C(22) 2.473(2) .
O(1) C(23) 2.758(2) .
O(1) C(25) 3.359(2) .
N(1) S(1) 3.4475(16) .
N(1) O(1) 3.511(2) .
N(1) C(1) 2.914(2) .
N(1) C(2) 3.536(2) .
N(1) C(8) 2.501(2) .
N(1) C(9) 3.101(2) .
N(1) C(12) 2.213(2) .
N(1) C(13) 2.214(2) .
N(1) C(15) 2.517(2) .
N(1) C(16) 2.966(3) .
N(1) C(18) 3.163(2) .
N(2) S(1) 3.3425(17) .
N(2) O(1) 3.498(2) .
N(2) C(6) 3.536(2) .
N(2) C(7) 2.883(2) .
N(2) C(21) 3.089(2) .
N(2) C(22) 2.515(2) .
N(2) C(23) 3.008(3) .
N(2) C(26) 2.204(2) .
N(2) C(27) 2.211(2) .
N(2) C(29) 2.520(2) .
N(2) C(30) 3.230(2) .
C(1) S(1) 3.2019(18) .
C(1) N(1) 2.914(2) .
C(1) C(3) 2.624(2) .
C(1) C(6) 2.398(2) .
C(1) C(7) 2.681(2) .
C(1) C(9) 2.547(2) .
C(1) C(10) 2.514(2) .
C(1) C(11) 2.434(2) .
C(1) C(32) 2.920(2) .
C(1) C(33) 3.351(2) .
C(2) P(1) 2.5367(18) .
C(2) N(1) 3.536(2) .
C(2) C(4) 2.386(2) .
C(2) C(5) 2.435(2) .
C(2) C(7) 2.403(2) .
C(2) C(8) 2.567(2) .
C(2) C(10) 3.094(2) .
C(2) C(11) 3.088(2) .
C(3) C(1) 2.624(2) .
C(3) C(5) 2.456(2) .
C(3) C(6) 2.428(2) .
C(3) C(8) 3.316(2) .
C(3) C(10) 3.344(3) .
C(3) C(11) 3.459(2) .
C(4) C(2) 2.386(2) .
C(4) C(6) 2.387(2) .
C(5) C(2) 2.435(2) .
C(5) C(3) 2.456(2) .
C(5) C(7) 2.624(2) .
C(5) C(29) 3.327(2) .
C(5) C(31) 3.283(3) .
C(6) P(1) 2.5421(18) .
C(6) N(2) 3.536(2) .
C(6) C(1) 2.398(2) .
C(6) C(3) 2.428(2) .
C(6) C(4) 2.387(2) .
C(6) C(28) 3.191(2) .
C(6) C(29) 2.574(2) .
C(6) C(31) 3.063(2) .
C(7) S(1) 3.2092(18) .
C(7) N(2) 2.883(2) .
C(7) C(1) 2.681(2) .
C(7) C(2) 2.403(2) .
C(7) C(5) 2.624(2) .
C(7) C(28) 2.459(2) .
C(7) C(30) 2.519(2) .
C(7) C(31) 2.507(2) .
C(7) C(32) 2.963(2) .
C(7) C(33) 3.311(3) .
C(8) P(1) 2.9936(19) .
C(8) N(1) 2.501(2) .
C(8) C(2) 2.567(2) .
C(8) C(3) 3.316(2) .
C(8) C(12) 2.645(2) .
C(9) P(1) 3.2151(19) .
C(9) N(1) 3.101(2) .
C(9) C(1) 2.547(2) .
C(9) C(10) 2.488(3) .
C(9) C(11) 2.502(2) .
C(9) C(32) 3.466(2) .
C(10) C(1) 2.514(2) .
C(10) C(2) 3.094(2) .
C(10) C(3) 3.344(3) .
C(10) C(9) 2.488(3) .
C(10) C(11) 2.506(2) .
C(10) C(12) 3.014(2) .
C(10) C(26) 3.520(3) 65504
C(11) C(1) 2.434(2) .
C(11) C(2) 3.088(2) .
C(11) C(3) 3.459(2) .
C(11) C(9) 2.502(2) .
C(11) C(10) 2.506(2) .
C(11) C(13) 2.259(2) .
C(11) C(14) 2.262(2) .
C(12) N(1) 2.213(2) .
C(12) C(8) 2.645(2) .
C(12) C(10) 3.014(2) .
C(12) C(14) 2.260(2) .
C(13) N(1) 2.214(2) .
C(13) C(11) 2.259(2) .
C(13) C(15) 2.646(3) .
C(13) C(17) 2.976(3) .
C(13) C(18) 3.576(3) .
C(14) O(1) 3.336(2) .
C(14) C(11) 2.262(2) .
C(14) C(12) 2.260(2) .
C(14) C(16) 2.492(3) .
C(14) C(17) 2.483(3) .
C(14) C(18) 2.498(3) .
C(14) C(19) 3.404(3) .
C(15) O(1) 2.472(2) .
C(15) N(1) 2.517(2) .
C(15) C(13) 2.646(3) .
C(15) C(19) 2.642(3) .
C(16) O(1) 2.744(3) .
C(16) N(1) 2.966(3) .
C(16) C(14) 2.492(3) .
C(16) C(17) 2.505(4) .
C(16) C(18) 2.505(3) .
C(17) C(13) 2.976(3) .
C(17) C(14) 2.483(3) .
C(17) C(16) 2.505(4) .
C(17) C(18) 2.470(3) .
C(17) C(19) 3.026(3) .
C(18) N(1) 3.163(2) .
C(18) C(13) 3.576(3) .
C(18) C(14) 2.498(3) .
C(18) C(16) 2.505(3) .
C(18) C(17) 2.470(3) .
C(18) C(20) 2.227(3) .
C(18) C(21) 2.223(3) .
C(19) O(1) 2.207(2) .
C(19) C(14) 3.404(3) .
C(19) C(15) 2.642(3) .
C(19) C(17) 3.026(3) .
C(19) C(21) 2.240(3) .
C(20) O(1) 2.207(2) .
C(20) C(18) 2.227(3) .
C(20) C(22) 2.617(3) .
C(20) C(24) 3.029(4) .
C(20) C(25) 3.366(3) .
C(21) N(2) 3.089(2) .
C(21) C(18) 2.223(3) .
C(21) C(19) 2.240(3) .
C(21) C(23) 2.504(3) .
C(21) C(24) 2.462(3) .
C(21) C(25) 2.471(2) .
C(21) C(26) 3.588(2) .
C(22) O(1) 2.473(2) .
C(22) N(2) 2.515(2) .
C(22) C(20) 2.617(3) .
C(22) C(26) 2.642(2) .
C(23) O(1) 2.758(2) .
C(23) N(2) 3.008(3) .
C(23) C(21) 2.504(3) .
C(23) C(24) 2.506(4) .
C(23) C(25) 2.484(3) .
C(24) C(20) 3.029(4) .
C(24) C(21) 2.462(3) .
C(24) C(23) 2.506(4) .
C(24) C(25) 2.466(3) .
C(24) C(26) 2.948(3) .
C(25) O(1) 3.359(2) .
C(25) C(20) 3.366(3) .
C(25) C(21) 2.471(2) .
C(25) C(23) 2.484(3) .
C(25) C(24) 2.466(3) .
C(25) C(27) 2.261(2) .
C(25) C(28) 2.263(2) .
C(25) C(34) 3.597(3) 55502
C(26) N(2) 2.204(2) .
C(26) C(10) 3.520(3) 65404
C(26) C(21) 3.588(2) .
C(26) C(22) 2.642(2) .
C(26) C(24) 2.948(3) .
C(26) C(28) 2.254(2) .
C(26) C(34) 3.593(3) 55502
C(27) N(2) 2.211(2) .
C(27) C(25) 2.261(2) .
C(27) C(29) 2.645(2) .
C(27) C(30) 3.563(2) .
C(27) C(31) 3.002(3) .
C(28) C(6) 3.191(2) .
C(28) C(7) 2.459(2) .
C(28) C(25) 2.263(2) .
C(28) C(26) 2.254(2) .
C(28) C(30) 2.512(2) .
C(28) C(31) 2.499(2) .
C(29) P(1) 2.9865(19) .
C(29) N(2) 2.520(2) .
C(29) C(5) 3.327(2) .
C(29) C(6) 2.574(2) .
C(29) C(27) 2.645(2) .
C(30) P(1) 3.1962(19) .
C(30) N(2) 3.230(2) .
C(30) C(7) 2.519(2) .
C(30) C(27) 3.563(2) .
C(30) C(28) 2.512(2) .
C(30) C(31) 2.482(3) .
C(30) C(32) 3.417(2) .
C(31) C(5) 3.283(3) .
C(31) C(6) 3.063(2) .
C(31) C(7) 2.507(2) .
C(31) C(27) 3.002(3) .
C(31) C(28) 2.499(2) .
C(31) C(30) 2.482(3) .
C(32) S(1) 3.1514(18) .
C(32) C(1) 2.920(2) .
C(32) C(7) 2.963(2) .
C(32) C(9) 3.466(2) .
C(32) C(30) 3.417(2) .
C(32) C(34) 2.411(3) .
C(32) C(35) 2.773(2) .
C(32) C(36) 2.403(2) .
C(33) P(1) 2.752(2) .
C(33) C(1) 3.351(2) .
C(33) C(7) 3.311(3) .
C(33) C(35) 2.386(3) .
C(33) C(36) 2.758(3) .
C(33) C(37) 2.397(3) .
C(34) C(25) 3.597(3) 45502
C(34) C(26) 3.593(3) 45502
C(34) C(32) 2.411(3) .
C(34) C(36) 2.392(3) .
C(34) C(37) 2.776(3) .
C(35) C(32) 2.773(2) .
C(35) C(33) 2.386(3) .
C(35) C(37) 2.400(3) .
C(36) C(32) 2.403(2) .
C(36) C(33) 2.758(3) .
C(36) C(34) 2.392(3) .
C(37) S(1) 3.381(2) .
C(37) P(1) 2.799(2) .
C(37) C(33) 2.397(3) .
C(37) C(34) 2.776(3) .
C(37) C(35) 2.400(3) .
S(1) H(9) 2.827 .
S(1) H(15) 2.611 .
S(1) H(16) 3.547 .
S(1) H(26) 3.311 .
S(1) H(27) 3.374 75504
S(1) H(32) 2.499 .
S(1) H(34) 2.951 .
S(1) H(37) 3.540 55502
S(1) H(43) 2.888 .
P(1) H(8) 3.274 .
P(1) H(9) 2.857 .
P(1) H(15) 3.210 .
P(1) H(32) 3.068 .
P(1) H(34) 2.843 .
P(1) H(35) 3.244 .
P(1) H(39) 2.824 .
P(1) H(43) 2.910 .
O(1) H(14) 2.848 54502
O(1) H(15) 3.159 .
O(1) H(16) 2.416 .
O(1) H(17) 2.912 .
O(1) H(22) 3.125 .
O(1) H(23) 3.127 .
O(1) H(25) 2.684 .
O(1) H(26) 2.649 .
O(1) H(32) 3.101 .
N(1) H(7) 3.316 .
N(1) H(9) 2.878 .
N(1) H(13) 3.133 .
N(1) H(14) 3.133 .
N(1) H(16) 2.780 .
N(1) H(18) 3.045 .
N(1) H(41) 3.102 74503
N(1) H(42) 3.092 74503
N(2) H(24) 3.329 .
N(2) H(26) 2.660 .
N(2) H(30) 3.124 .
N(2) H(31) 3.131 .
N(2) H(33) 3.502 .
N(2) H(34) 3.016 .
N(2) H(40) 2.855 55502
C(1) H(1) 3.094 .
C(1) H(2) 2.854 .
C(1) H(7) 3.380 .
C(1) H(8) 2.800 .
C(1) H(9) 2.685 .
C(1) H(10) 3.360 .
C(1) H(11) 2.675 .
C(1) H(12) 2.726 .
C(1) H(15) 2.824 .
C(1) H(39) 3.110 .
C(2) H(1) 2.083 .
C(2) H(2) 2.083 .
C(2) H(3) 3.227 .
C(2) H(4) 2.796 .
C(2) H(5) 3.204 .
C(2) H(6) 2.963 .
C(2) H(11) 2.808 .
C(2) H(12) 3.333 .
C(2) H(15) 3.565 .
C(2) H(33) 3.263 45502
C(2) H(39) 3.289 .
C(3) H(3) 2.108 .
C(3) H(4) 2.108 .
C(3) H(5) 3.290 .
C(3) H(6) 2.873 .
C(3) H(11) 2.638 .
C(3) H(21) 3.160 44502
C(3) H(35) 3.507 45502
C(4) H(1) 2.114 .
C(4) H(2) 2.114 .
C(4) H(5) 2.120 .
C(4) H(6) 2.120 .
C(4) H(7) 3.016 65404
C(4) H(20) 3.522 44502
C(4) H(21) 3.489 44502
C(5) H(1) 2.865 .
C(5) H(2) 3.295 .
C(5) H(3) 2.114 .
C(5) H(4) 2.114 .
C(5) H(7) 3.167 65404
C(5) H(10) 3.594 65404
C(5) H(35) 3.386 45502
C(5) H(38) 2.582 .
C(6) H(1) 2.939 .
C(6) H(2) 3.209 .
C(6) H(3) 3.224 .
C(6) H(4) 2.804 .
C(6) H(5) 2.081 .
C(6) H(6) 2.081 .
C(6) H(32) 3.430 .
C(6) H(33) 3.450 45502
C(6) H(35) 3.575 45502
C(6) H(37) 3.251 .
C(6) H(38) 2.796 .
C(6) H(39) 3.224 .
C(7) H(5) 2.860 .
C(7) H(6) 3.081 .
C(7) H(32) 2.718 .
C(7) H(33) 3.359 .
C(7) H(34) 2.682 .
C(7) H(35) 2.743 .
C(7) H(36) 3.352 .
C(7) H(37) 2.710 .
C(7) H(38) 2.683 .
C(7) H(39) 2.948 .
C(8) H(2) 3.120 .
C(8) H(7) 2.079 .
C(8) H(8) 2.079 .
C(8) H(9) 2.078 .
C(8) H(10) 2.084 .
C(8) H(11) 2.084 .
C(8) H(12) 2.084 .
C(8) H(13) 2.981 .
C(8) H(15) 2.700 .
C(9) H(3) 3.400 65504
C(9) H(4) 3.512 65504
C(9) H(5) 3.581 65504
C(9) H(10) 2.675 .
C(9) H(11) 3.341 .
C(9) H(12) 2.660 .
C(9) H(15) 3.037 .
C(9) H(41) 3.191 74503
C(10) H(1) 3.291 .
C(10) H(2) 3.135 .
C(10) H(5) 3.563 65504
C(10) H(7) 2.721 .
C(10) H(8) 2.613 .
C(10) H(9) 3.339 .
C(10) H(13) 2.846 .
C(10) H(23) 3.380 65504
C(10) H(30) 3.366 65504
C(11) H(2) 2.900 .
C(11) H(7) 2.651 .
C(11) H(8) 3.342 .
C(11) H(9) 2.741 .
C(11) H(10) 2.699 .
C(11) H(11) 2.700 .
C(11) H(12) 3.348 .
C(11) H(13) 2.082 .
C(11) H(14) 3.175 .
C(11) H(15) 2.013 .
C(11) H(41) 3.486 74503
C(11) H(42) 2.941 74503
C(12) H(2) 2.934 .
C(12) H(7) 3.527 .
C(12) H(10) 2.913 .
C(12) H(11) 2.936 .
C(12) H(14) 2.124 .
C(12) H(15) 3.060 .
C(12) H(21) 3.246 44502
C(12) H(31) 3.492 65504
C(12) H(42) 2.718 74503
C(13) H(13) 2.125 .
C(13) H(15) 3.060 .
C(13) H(17) 3.015 44502
C(13) H(19) 2.828 .
C(13) H(20) 2.926 .
C(13) H(21) 3.399 44502
C(13) H(25) 3.410 44502
C(13) H(42) 2.773 74503
C(14) H(13) 3.176 .
C(14) H(14) 2.082 .
C(14) H(15) 2.016 .
C(14) H(16) 2.758 .
C(14) H(17) 3.331 .
C(14) H(17) 3.560 44502
C(14) H(18) 2.613 .
C(14) H(19) 2.667 .
C(14) H(20) 2.670 .
C(14) H(21) 3.332 .
C(14) H(41) 3.598 74503
C(14) H(42) 3.023 74503
C(15) H(14) 2.977 .
C(15) H(15) 2.718 .
C(15) H(16) 2.062 .
C(15) H(17) 2.062 .
C(15) H(18) 2.062 .
C(15) H(19) 2.082 .
C(15) H(20) 2.082 .
C(15) H(21) 2.082 .
C(15) H(22) 2.985 .
C(16) H(14) 3.364 54502
C(16) H(15) 2.822 .
C(16) H(19) 3.348 .
C(16) H(19) 3.456 54502
C(16) H(20) 2.703 .
C(16) H(21) 2.688 .
C(16) H(22) 3.252 54502
C(16) H(41) 3.426 74503
C(17) H(2) 3.149 54502
C(17) H(14) 2.803 .
C(17) H(16) 3.347 .
C(17) H(17) 2.618 .
C(17) H(18) 2.767 .
C(17) H(22) 2.950 .
C(17) H(25) 3.106 44502
C(18) H(14) 3.188 54502
C(18) H(15) 3.165 .
C(18) H(16) 2.634 .
C(18) H(17) 2.753 .
C(18) H(18) 3.348 .
C(18) H(19) 2.639 .
C(18) H(20) 3.327 .
C(18) H(21) 2.655 .
C(18) H(22) 2.054 .
C(18) H(23) 3.143 .
C(19) H(13) 3.508 54502
C(19) H(17) 3.367 44502
C(19) H(19) 2.790 .
C(19) H(21) 3.101 .
C(19) H(23) 2.140 .
C(19) H(31) 3.238 74403
C(20) H(12) 3.288 65404
C(20) H(22) 2.144 .
C(20) H(28) 2.915 .
C(20) H(29) 2.991 .
C(20) H(31) 3.046 74403
C(20) H(36) 3.463 74403
C(21) H(14) 3.204 54502
C(21) H(22) 3.155 .
C(21) H(23) 2.051 .
C(21) H(24) 3.338 .
C(21) H(25) 2.639 .
C(21) H(26) 2.767 .
C(21) H(27) 3.308 .
C(21) H(28) 2.716 .
C(21) H(29) 2.583 .
C(21) H(32) 3.055 .
C(22) H(23) 2.961 .
C(22) H(24) 2.069 .
C(22) H(25) 2.069 .
C(22) H(26) 2.069 .
C(22) H(27) 2.081 .
C(22) H(28) 2.081 .
C(22) H(29) 2.081 .
C(22) H(30) 2.972 .
C(22) H(32) 2.716 .
C(22) H(40) 3.436 55502
C(23) H(3) 3.351 65501
C(23) H(14) 3.432 54502
C(23) H(20) 3.402 54502
C(23) H(27) 2.618 .
C(23) H(28) 3.345 .
C(23) H(29) 2.775 .
C(23) H(32) 2.904 .
C(23) H(40) 3.263 55502
C(24) H(23) 2.958 .
C(24) H(24) 2.629 .
C(24) H(25) 2.756 .
C(24) H(26) 3.350 .
C(24) H(30) 2.765 .
C(24) H(36) 3.225 74403
C(24) H(43) 3.172 75404
C(25) H(10) 3.521 65404
C(25) H(23) 3.554 .
C(25) H(24) 2.725 .
C(25) H(25) 3.328 .
C(25) H(26) 2.623 .
C(25) H(27) 2.728 .
C(25) H(28) 2.576 .
C(25) H(29) 3.312 .
C(25) H(30) 2.077 .
C(25) H(31) 3.176 .
C(25) H(32) 2.012 .
C(25) H(40) 2.663 55502
C(26) H(10) 2.977 65404
C(26) H(11) 3.245 65404
C(26) H(13) 3.583 65404
C(26) H(27) 3.000 .
C(26) H(28) 2.698 .
C(26) H(31) 2.121 .
C(26) H(32) 3.051 .
C(26) H(40) 2.692 55502
C(27) H(5) 3.356 .
C(27) H(10) 3.129 65404
C(27) H(13) 3.160 65404
C(27) H(23) 3.485 75403
C(27) H(30) 2.117 .
C(27) H(32) 3.057 .
C(27) H(33) 3.401 .
C(27) H(36) 2.832 .
C(27) H(38) 2.987 .
C(27) H(40) 2.937 55502
C(28) H(5) 3.067 .
C(28) H(30) 3.169 .
C(28) H(31) 2.085 .
C(28) H(32) 2.010 .
C(28) H(33) 2.674 .
C(28) H(34) 2.735 .
C(28) H(35) 3.352 .
C(28) H(36) 2.685 .
C(28) H(37) 3.345 .
C(28) H(38) 2.691 .
C(28) H(40) 3.035 55502
C(29) H(5) 3.164 .
C(29) H(31) 2.975 .
C(29) H(32) 2.722 .
C(29) H(33) 2.078 .
C(29) H(34) 2.078 .
C(29) H(35) 2.078 .
C(29) H(36) 2.084 .
C(29) H(37) 2.084 .
C(29) H(38) 2.084 .
C(30) H(1) 3.395 55502
C(30) H(6) 3.254 55502
C(30) H(32) 3.252 .
C(30) H(36) 2.667 .
C(30) H(37) 2.654 .
C(30) H(38) 3.337 .
C(30) H(39) 2.796 55502
C(31) H(5) 3.110 .
C(31) H(6) 3.183 .
C(31) H(28) 3.439 75403
C(31) H(29) 3.385 75403
C(31) H(31) 2.840 .
C(31) H(33) 2.689 .
C(31) H(34) 3.337 .
C(31) H(35) 2.629 .
C(31) H(43) 3.270 45502
C(32) H(6) 3.473 55502
C(32) H(8) 3.008 .
C(32) H(9) 3.278 .
C(32) H(34) 3.183 .
C(32) H(35) 2.965 .
C(32) H(39) 2.035 .
C(32) H(40) 3.268 .
C(32) H(42) 3.261 .
C(32) H(43) 2.037 .
C(33) H(8) 3.550 .
C(33) H(33) 3.024 45502
C(33) H(34) 3.480 45502
C(33) H(35) 3.224 .
C(33) H(40) 2.034 .
C(33) H(41) 3.244 .
C(33) H(43) 3.258 .
C(34) H(24) 3.094 45502
C(34) H(39) 2.028 .
C(34) H(41) 2.026 .
C(34) H(42) 3.248 .
C(35) H(6) 3.436 55502
C(35) H(7) 3.224 75503
C(35) H(18) 2.942 75503
C(35) H(24) 3.315 45502
C(35) H(39) 3.242 .
C(35) H(40) 2.031 .
C(35) H(42) 2.025 .
C(35) H(43) 3.256 .
C(36) H(5) 3.554 55502
C(36) H(6) 2.950 55502
C(36) H(7) 3.427 75503
C(36) H(18) 3.295 75503
C(36) H(38) 3.504 55502
C(36) H(40) 3.250 .
C(36) H(41) 2.023 .
C(36) H(43) 2.041 .
C(37) H(6) 2.968 55502
C(37) H(8) 3.198 .
C(37) H(9) 3.381 .
C(37) H(29) 3.293 75504
C(37) H(34) 3.555 .
C(37) H(35) 3.545 .
C(37) H(38) 3.207 55502
C(37) H(39) 3.254 .
C(37) H(41) 3.256 .
C(37) H(42) 2.039 .
H(1) C(1) 3.094 .
H(1) C(2) 2.083 .
H(1) C(4) 2.114 .
H(1) C(5) 2.865 .
H(1) C(6) 2.939 .
H(1) C(10) 3.291 .
H(1) C(30) 3.395 45502
H(1) H(2) 1.613 .
H(1) H(3) 2.315 .
H(1) H(4) 2.885 .
H(1) H(6) 2.953 .
H(1) H(11) 2.480 .
H(1) H(12) 3.528 .
H(1) H(21) 3.538 44502
H(1) H(33) 3.050 45502
H(1) H(35) 2.836 45502
H(2) C(1) 2.854 .
H(2) C(2) 2.083 .
H(2) C(4) 2.114 .
H(2) C(5) 3.295 .
H(2) C(6) 3.209 .
H(2) C(8) 3.120 .
H(2) C(10) 3.135 .
H(2) C(11) 2.900 .
H(2) C(12) 2.934 .
H(2) C(17) 3.149 44502
H(2) H(1) 1.613 .
H(2) H(3) 2.593 .
H(2) H(4) 2.311 .
H(2) H(11) 2.390 .
H(2) H(13) 3.015 .
H(2) H(19) 3.448 44502
H(2) H(20) 3.289 44502
H(2) H(21) 2.331 44502
H(3) C(2) 3.227 .
H(3) C(3) 2.108 .
H(3) C(5) 2.114 .
H(3) C(6) 3.224 .
H(3) C(9) 3.400 65404
H(3) C(23) 3.351 45501
H(3) H(1) 2.315 .
H(3) H(2) 2.593 .
H(3) H(4) 1.610 .
H(3) H(5) 2.604 .
H(3) H(6) 2.319 .
H(3) H(7) 2.636 65404
H(3) H(8) 3.379 65404
H(3) H(20) 3.171 44502
H(3) H(21) 3.507 44502
H(3) H(24) 2.733 45501
H(3) H(25) 3.288 45501
H(3) H(26) 3.540 45501
H(4) C(2) 2.796 .
H(4) C(3) 2.108 .
H(4) C(5) 2.114 .
H(4) C(6) 2.804 .
H(4) C(9) 3.512 65404
H(4) H(1) 2.885 .
H(4) H(2) 2.311 .
H(4) H(3) 1.610 .
H(4) H(5) 2.315 .
H(4) H(6) 2.888 .
H(4) H(7) 2.913 65404
H(4) H(8) 3.209 65404
H(4) H(10) 3.558 65404
H(4) H(20) 3.229 44502
H(4) H(21) 3.224 44502
H(5) C(2) 3.204 .
H(5) C(3) 3.290 .
H(5) C(4) 2.120 .
H(5) C(6) 2.081 .
H(5) C(7) 2.860 .
H(5) C(9) 3.581 65404
H(5) C(10) 3.563 65404
H(5) C(27) 3.356 .
H(5) C(28) 3.067 .
H(5) C(29) 3.164 .
H(5) C(31) 3.110 .
H(5) C(36) 3.554 45502
H(5) H(3) 2.604 .
H(5) H(4) 2.315 .
H(5) H(6) 1.613 .
H(5) H(7) 2.728 65404
H(5) H(10) 2.667 65404
H(5) H(31) 3.551 .
H(5) H(38) 2.337 .
H(5) H(42) 3.326 45502
H(6) C(2) 2.963 .
H(6) C(3) 2.873 .
H(6) C(4) 2.120 .
H(6) C(6) 2.081 .
H(6) C(7) 3.081 .
H(6) C(30) 3.254 45502
H(6) C(31) 3.183 .
H(6) C(32) 3.473 45502
H(6) C(35) 3.436 45502
H(6) C(36) 2.950 45502
H(6) C(37) 2.968 45502
H(6) H(1) 2.953 .
H(6) H(3) 2.319 .
H(6) H(4) 2.888 .
H(6) H(5) 1.613 .
H(6) H(7) 3.350 65404
H(6) H(33) 3.490 45502
H(6) H(34) 3.132 45502
H(6) H(35) 2.664 45502
H(6) H(37) 3.330 .
H(6) H(38) 2.405 .
H(6) H(42) 3.165 45502
H(6) H(43) 3.192 45502
H(7) N(1) 3.316 .
H(7) C(1) 3.380 .
H(7) C(4) 3.016 65504
H(7) C(5) 3.167 65504
H(7) C(8) 2.079 .
H(7) C(10) 2.721 .
H(7) C(11) 2.651 .
H(7) C(12) 3.527 .
H(7) C(35) 3.224 74503
H(7) C(36) 3.427 74503
H(7) H(3) 2.636 65504
H(7) H(4) 2.913 65504
H(7) H(5) 2.728 65504
H(7) H(6) 3.350 65504
H(7) H(8) 1.600 .
H(7) H(9) 1.600 .
H(7) H(10) 2.542 .
H(7) H(12) 3.014 .
H(7) H(15) 3.407 .
H(7) H(24) 3.508 75504
H(7) H(41) 2.754 74503
H(7) H(42) 3.146 74503
H(8) P(1) 3.274 .
H(8) C(1) 2.800 .
H(8) C(8) 2.079 .
H(8) C(10) 2.613 .
H(8) C(11) 3.342 .
H(8) C(32) 3.008 .
H(8) C(33) 3.550 .
H(8) C(37) 3.198 .
H(8) H(3) 3.379 65504
H(8) H(4) 3.209 65504
H(8) H(7) 1.600 .
H(8) H(9) 1.600 .
H(8) H(10) 2.876 .
H(8) H(11) 3.520 .
H(8) H(12) 2.410 .
H(8) H(43) 3.370 .
H(9) S(1) 2.827 .
H(9) P(1) 2.857 .
H(9) N(1) 2.878 .
H(9) C(1) 2.685 .
H(9) C(8) 2.078 .
H(9) C(10) 3.339 .
H(9) C(11) 2.741 .
H(9) C(32) 3.278 .
H(9) C(37) 3.381 .
H(9) H(7) 1.600 .
H(9) H(8) 1.600 .
H(9) H(10) 3.593 .
H(9) H(12) 3.531 .
H(9) H(15) 2.559 .
H(9) H(24) 3.541 75504
H(9) H(27) 2.911 75504
H(9) H(41) 2.788 74503
H(9) H(43) 3.142 .
H(10) C(1) 3.360 .
H(10) C(5) 3.594 65504
H(10) C(8) 2.084 .
H(10) C(9) 2.675 .
H(10) C(11) 2.699 .
H(10) C(12) 2.913 .
H(10) C(25) 3.521 65504
H(10) C(26) 2.977 65504
H(10) C(27) 3.129 65504
H(10) H(4) 3.558 65504
H(10) H(5) 2.667 65504
H(10) H(7) 2.542 .
H(10) H(8) 2.876 .
H(10) H(9) 3.593 .
H(10) H(11) 1.600 .
H(10) H(12) 1.600 .
H(10) H(13) 2.571 .
H(10) H(23) 3.528 65504
H(10) H(30) 3.067 65504
H(10) H(31) 3.322 65504
H(11) C(1) 2.675 .
H(11) C(2) 2.808 .
H(11) C(3) 2.638 .
H(11) C(8) 2.084 .
H(11) C(9) 3.341 .
H(11) C(11) 2.700 .
H(11) C(12) 2.936 .
H(11) C(26) 3.245 65504
H(11) H(1) 2.480 .
H(11) H(2) 2.390 .
H(11) H(8) 3.520 .
H(11) H(10) 1.600 .
H(11) H(12) 1.600 .
H(11) H(13) 2.650 .
H(11) H(23) 3.593 65504
H(11) H(28) 3.365 65504
H(11) H(30) 2.843 65504
H(12) C(1) 2.726 .
H(12) C(2) 3.333 .
H(12) C(8) 2.084 .
H(12) C(9) 2.660 .
H(12) C(11) 3.348 .
H(12) C(20) 3.288 65504
H(12) H(1) 3.528 .
H(12) H(7) 3.014 .
H(12) H(8) 2.410 .
H(12) H(9) 3.531 .
H(12) H(10) 1.600 .
H(12) H(11) 1.600 .
H(12) H(23) 2.590 65504
H(12) H(28) 3.554 65504
H(12) H(33) 3.533 45502
H(13) N(1) 3.133 .
H(13) C(8) 2.981 .
H(13) C(10) 2.846 .
H(13) C(11) 2.082 .
H(13) C(13) 2.125 .
H(13) C(14) 3.176 .
H(13) C(19) 3.508 44502
H(13) C(26) 3.583 65504
H(13) C(27) 3.160 65504
H(13) H(2) 3.015 .
H(13) H(10) 2.571 .
H(13) H(11) 2.650 .
H(13) H(14) 2.541 .
H(13) H(21) 3.112 44502
H(13) H(30) 3.440 65504
H(13) H(31) 2.594 65504
H(13) H(42) 3.104 74503
H(14) O(1) 2.848 44502
H(14) N(1) 3.133 .
H(14) C(11) 3.175 .
H(14) C(12) 2.124 .
H(14) C(14) 2.082 .
H(14) C(15) 2.977 .
H(14) C(16) 3.364 44502
H(14) C(17) 2.803 .
H(14) C(18) 3.188 44502
H(14) C(21) 3.204 44502
H(14) C(23) 3.432 44502
H(14) H(13) 2.541 .
H(14) H(16) 3.481 44502
H(14) H(17) 2.627 44502
H(14) H(19) 2.458 .
H(14) H(20) 2.663 .
H(14) H(21) 3.392 44502
H(14) H(25) 2.568 44502
H(14) H(29) 3.367 44502
H(14) H(42) 3.189 74503
H(15) S(1) 2.611 .
H(15) P(1) 3.210 .
H(15) O(1) 3.159 .
H(15) C(1) 2.824 .
H(15) C(2) 3.565 .
H(15) C(8) 2.700 .
H(15) C(9) 3.037 .
H(15) C(11) 2.013 .
H(15) C(12) 3.060 .
H(15) C(13) 3.060 .
H(15) C(14) 2.016 .
H(15) C(15) 2.718 .
H(15) C(16) 2.822 .
H(15) C(18) 3.165 .
H(15) H(7) 3.407 .
H(15) H(9) 2.559 .
H(15) H(16) 2.355 .
H(15) H(18) 3.012 .
H(15) H(41) 3.040 74503
H(16) S(1) 3.547 .
H(16) O(1) 2.416 .
H(16) N(1) 2.780 .
H(16) C(14) 2.758 .
H(16) C(15) 2.062 .
H(16) C(17) 3.347 .
H(16) C(18) 2.634 .
H(16) H(14) 3.481 54502
H(16) H(15) 2.355 .
H(16) H(17) 1.600 .
H(16) H(18) 1.600 .
H(16) H(19) 3.250 54502
H(16) H(21) 3.540 .
H(16) H(22) 3.456 54502
H(16) H(26) 3.538 .
H(16) H(41) 3.318 74503
H(17) O(1) 2.912 .
H(17) C(13) 3.015 54502
H(17) C(14) 3.331 .
H(17) C(14) 3.560 54502
H(17) C(15) 2.062 .
H(17) C(17) 2.618 .
H(17) C(18) 2.753 .
H(17) C(19) 3.367 54502
H(17) H(14) 2.627 54502
H(17) H(16) 1.600 .
H(17) H(18) 1.600 .
H(17) H(19) 3.524 .
H(17) H(19) 2.789 54502
H(17) H(20) 2.878 .
H(17) H(21) 2.430 .
H(17) H(22) 2.677 54502
H(18) N(1) 3.045 .
H(18) C(14) 2.613 .
H(18) C(15) 2.062 .
H(18) C(17) 2.767 .
H(18) C(18) 3.348 .
H(18) C(35) 2.942 74503
H(18) C(36) 3.295 74503
H(18) H(15) 3.012 .
H(18) H(16) 1.600 .
H(18) H(17) 1.600 .
H(18) H(20) 2.607 .
H(18) H(21) 3.077 .
H(18) H(22) 3.138 54502
H(18) H(41) 2.719 74503
H(18) H(42) 3.331 74503
H(19) C(13) 2.828 .
H(19) C(14) 2.667 .
H(19) C(15) 2.082 .
H(19) C(16) 3.348 .
H(19) C(16) 3.456 44502
H(19) C(18) 2.639 .
H(19) C(19) 2.790 .
H(19) H(2) 3.448 54502
H(19) H(14) 2.458 .
H(19) H(16) 3.250 44502
H(19) H(17) 3.524 .
H(19) H(17) 2.789 44502
H(19) H(20) 1.600 .
H(19) H(21) 1.600 .
H(19) H(22) 2.427 .
H(19) H(25) 2.818 44502
H(20) C(4) 3.522 54502
H(20) C(13) 2.926 .
H(20) C(14) 2.670 .
H(20) C(15) 2.082 .
H(20) C(16) 2.703 .
H(20) C(18) 3.327 .
H(20) C(23) 3.402 44502
H(20) H(2) 3.289 54502
H(20) H(3) 3.171 54502
H(20) H(4) 3.229 54502
H(20) H(14) 2.663 .
H(20) H(17) 2.878 .
H(20) H(18) 2.607 .
H(20) H(19) 1.600 .
H(20) H(21) 1.600 .
H(20) H(24) 3.566 44502
H(20) H(25) 2.520 44502
H(21) C(3) 3.160 54502
H(21) C(4) 3.489 54502
H(21) C(12) 3.246 54502
H(21) C(13) 3.399 54502
H(21) C(14) 3.332 .
H(21) C(15) 2.082 .
H(21) C(16) 2.688 .
H(21) C(18) 2.655 .
H(21) C(19) 3.101 .
H(21) H(1) 3.538 54502
H(21) H(2) 2.331 54502
H(21) H(3) 3.507 54502
H(21) H(4) 3.224 54502
H(21) H(13) 3.112 54502
H(21) H(14) 3.392 54502
H(21) H(16) 3.540 .
H(21) H(17) 2.430 .
H(21) H(18) 3.077 .
H(21) H(19) 1.600 .
H(21) H(20) 1.600 .
H(21) H(22) 3.079 .
H(22) O(1) 3.125 .
H(22) C(15) 2.985 .
H(22) C(16) 3.252 44502
H(22) C(17) 2.950 .
H(22) C(18) 2.054 .
H(22) C(20) 2.144 .
H(22) C(21) 3.155 .
H(22) H(16) 3.456 44502
H(22) H(17) 2.677 44502
H(22) H(18) 3.138 44502
H(22) H(19) 2.427 .
H(22) H(21) 3.079 .
H(22) H(23) 2.566 .
H(22) H(30) 3.572 74403
H(22) H(31) 3.079 74403
H(23) O(1) 3.127 .
H(23) C(10) 3.380 65404
H(23) C(18) 3.143 .
H(23) C(19) 2.140 .
H(23) C(21) 2.051 .
H(23) C(22) 2.961 .
H(23) C(24) 2.958 .
H(23) C(25) 3.554 .
H(23) C(27) 3.485 74403
H(23) H(10) 3.528 65404
H(23) H(11) 3.593 65404
H(23) H(12) 2.590 65404
H(23) H(22) 2.566 .
H(23) H(28) 2.560 .
H(23) H(29) 2.957 .
H(23) H(31) 2.696 74403
H(23) H(36) 2.741 74403
H(24) N(2) 3.329 .
H(24) C(21) 3.338 .
H(24) C(22) 2.069 .
H(24) C(24) 2.629 .
H(24) C(25) 2.725 .
H(24) C(34) 3.094 55502
H(24) C(35) 3.315 55502
H(24) H(3) 2.733 65501
H(24) H(7) 3.508 75404
H(24) H(9) 3.541 75404
H(24) H(20) 3.566 54502
H(24) H(25) 1.600 .
H(24) H(26) 1.600 .
H(24) H(27) 2.364 .
H(24) H(28) 3.494 .
H(24) H(29) 3.001 .
H(24) H(32) 3.373 .
H(24) H(40) 2.685 55502
H(24) H(41) 3.091 55502
H(25) O(1) 2.684 .
H(25) C(13) 3.410 54502
H(25) C(17) 3.106 54502
H(25) C(21) 2.639 .
H(25) C(22) 2.069 .
H(25) C(24) 2.756 .
H(25) C(25) 3.328 .
H(25) H(3) 3.288 65501
H(25) H(14) 2.568 54502
H(25) H(19) 2.818 54502
H(25) H(20) 2.520 54502
H(25) H(24) 1.600 .
H(25) H(26) 1.600 .
H(25) H(27) 2.956 .
H(25) H(29) 2.670 .
H(26) S(1) 3.311 .
H(26) O(1) 2.649 .
H(26) N(2) 2.660 .
H(26) C(21) 2.767 .
H(26) C(22) 2.069 .
H(26) C(24) 3.350 .
H(26) C(25) 2.623 .
H(26) H(3) 3.540 65501
H(26) H(16) 3.538 .
H(26) H(24) 1.600 .
H(26) H(25) 1.600 .
H(26) H(27) 3.499 .
H(26) H(32) 2.310 .
H(26) H(40) 3.304 55502
H(27) S(1) 3.374 75404
H(27) C(21) 3.308 .
H(27) C(22) 2.081 .
H(27) C(23) 2.618 .
H(27) C(25) 2.728 .
H(27) C(26) 3.000 .
H(27) H(9) 2.911 75404
H(27) H(24) 2.364 .
H(27) H(25) 2.956 .
H(27) H(26) 3.499 .
H(27) H(28) 1.600 .
H(27) H(29) 1.600 .
H(27) H(30) 2.715 .
H(27) H(40) 3.444 55502
H(27) H(41) 3.158 55502
H(27) H(43) 3.086 75404
H(28) C(20) 2.915 .
H(28) C(21) 2.716 .
H(28) C(22) 2.081 .
H(28) C(23) 3.345 .
H(28) C(25) 2.576 .
H(28) C(26) 2.698 .
H(28) C(31) 3.439 74403
H(28) H(11) 3.365 65404
H(28) H(12) 3.554 65404
H(28) H(23) 2.560 .
H(28) H(24) 3.494 .
H(28) H(27) 1.600 .
H(28) H(29) 1.600 .
H(28) H(30) 2.325 .
H(28) H(36) 2.705 74403
H(28) H(37) 3.427 74403
H(28) H(43) 3.568 75404
H(29) C(20) 2.991 .
H(29) C(21) 2.583 .
H(29) C(22) 2.081 .
H(29) C(23) 2.775 .
H(29) C(25) 3.312 .
H(29) C(31) 3.385 74403
H(29) C(37) 3.293 75404
H(29) H(14) 3.367 54502
H(29) H(23) 2.957 .
H(29) H(24) 3.001 .
H(29) H(25) 2.670 .
H(29) H(27) 1.600 .
H(29) H(28) 1.600 .
H(29) H(36) 2.851 74403
H(29) H(37) 3.545 74403
H(29) H(38) 3.242 74403
H(29) H(42) 3.436 75404
H(29) H(43) 2.471 75404
H(30) N(2) 3.124 .
H(30) C(10) 3.366 65404
H(30) C(22) 2.972 .
H(30) C(24) 2.765 .
H(30) C(25) 2.077 .
H(30) C(27) 2.117 .
H(30) C(28) 3.169 .
H(30) H(10) 3.067 65404
H(30) H(11) 2.843 65404
H(30) H(13) 3.440 65404
H(30) H(22) 3.572 75403
H(30) H(27) 2.715 .
H(30) H(28) 2.325 .
H(30) H(31) 2.534 .
H(30) H(40) 3.117 55502
H(31) N(2) 3.131 .
H(31) C(12) 3.492 65404
H(31) C(19) 3.238 75403
H(31) C(20) 3.046 75403
H(31) C(25) 3.176 .
H(31) C(26) 2.121 .
H(31) C(28) 2.085 .
H(31) C(29) 2.975 .
H(31) C(31) 2.840 .
H(31) H(5) 3.551 .
H(31) H(10) 3.322 65404
H(31) H(13) 2.594 65404
H(31) H(22) 3.079 75403
H(31) H(23) 2.696 75403
H(31) H(30) 2.534 .
H(31) H(33) 3.570 .
H(31) H(36) 2.444 .
H(31) H(38) 2.773 .
H(31) H(40) 3.495 55502
H(32) S(1) 2.499 .
H(32) P(1) 3.068 .
H(32) O(1) 3.101 .
H(32) C(6) 3.430 .
H(32) C(7) 2.718 .
H(32) C(21) 3.055 .
H(32) C(22) 2.716 .
H(32) C(23) 2.904 .
H(32) C(25) 2.012 .
H(32) C(26) 3.051 .
H(32) C(27) 3.057 .
H(32) C(28) 2.010 .
H(32) C(29) 2.722 .
H(32) C(30) 3.252 .
H(32) H(24) 3.373 .
H(32) H(26) 2.310 .
H(32) H(34) 2.822 .
H(32) H(40) 3.325 55502
H(33) N(2) 3.502 .
H(33) C(2) 3.263 55502
H(33) C(6) 3.450 55502
H(33) C(7) 3.359 .
H(33) C(27) 3.401 .
H(33) C(28) 2.674 .
H(33) C(29) 2.078 .
H(33) C(31) 2.689 .
H(33) C(33) 3.024 55502
H(33) H(1) 3.050 55502
H(33) H(6) 3.490 55502
H(33) H(12) 3.533 55502
H(33) H(31) 3.570 .
H(33) H(34) 1.600 .
H(33) H(35) 1.600 .
H(33) H(36) 2.503 .
H(33) H(37) 2.972 .
H(33) H(38) 3.583 .
H(33) H(39) 2.157 55502
H(33) H(40) 3.459 55502
H(34) S(1) 2.951 .
H(34) P(1) 2.843 .
H(34) N(2) 3.016 .
H(34) C(7) 2.682 .
H(34) C(28) 2.735 .
H(34) C(29) 2.078 .
H(34) C(31) 3.337 .
H(34) C(32) 3.183 .
H(34) C(33) 3.480 55502
H(34) C(37) 3.555 .
H(34) H(6) 3.132 55502
H(34) H(32) 2.822 .
H(34) H(33) 1.600 .
H(34) H(35) 1.600 .
H(34) H(36) 3.577 .
H(34) H(37) 3.539 .
H(34) H(37) 3.074 55502
H(34) H(39) 2.602 55502
H(34) H(43) 3.489 .
H(35) P(1) 3.244 .
H(35) C(3) 3.507 55502
H(35) C(5) 3.386 55502
H(35) C(6) 3.575 55502
H(35) C(7) 2.743 .
H(35) C(28) 3.352 .
H(35) C(29) 2.078 .
H(35) C(31) 2.629 .
H(35) C(32) 2.965 .
H(35) C(33) 3.224 .
H(35) C(37) 3.545 .
H(35) H(1) 2.836 55502
H(35) H(6) 2.664 55502
H(35) H(33) 1.600 .
H(35) H(34) 1.600 .
H(35) H(36) 2.903 .
H(35) H(37) 2.425 .
H(35) H(38) 3.532 .
H(35) H(39) 3.364 .
H(35) H(39) 3.482 55502
H(36) C(7) 3.352 .
H(36) C(20) 3.463 75403
H(36) C(24) 3.225 75403
H(36) C(27) 2.832 .
H(36) C(28) 2.685 .
H(36) C(29) 2.084 .
H(36) C(30) 2.667 .
H(36) H(23) 2.741 75403
H(36) H(28) 2.705 75403
H(36) H(29) 2.851 75403
H(36) H(31) 2.444 .
H(36) H(33) 2.503 .
H(36) H(34) 3.577 .
H(36) H(35) 2.903 .
H(36) H(37) 1.600 .
H(36) H(38) 1.600 .
H(36) H(43) 3.466 45502
H(37) S(1) 3.540 45502
H(37) C(6) 3.251 .
H(37) C(7) 2.710 .
H(37) C(28) 3.345 .
H(37) C(29) 2.084 .
H(37) C(30) 2.654 .
H(37) H(6) 3.330 .
H(37) H(28) 3.427 75403
H(37) H(29) 3.545 75403
H(37) H(33) 2.972 .
H(37) H(34) 3.539 .
H(37) H(34) 3.074 45502
H(37) H(35) 2.425 .
H(37) H(36) 1.600 .
H(37) H(38) 1.600 .
H(37) H(39) 3.389 .
H(37) H(43) 3.140 45502
H(38) C(5) 2.582 .
H(38) C(6) 2.796 .
H(38) C(7) 2.683 .
H(38) C(27) 2.987 .
H(38) C(28) 2.691 .
H(38) C(29) 2.084 .
H(38) C(30) 3.337 .
H(38) C(36) 3.504 45502
H(38) C(37) 3.207 45502
H(38) H(5) 2.337 .
H(38) H(6) 2.405 .
H(38) H(29) 3.242 75403
H(38) H(31) 2.773 .
H(38) H(33) 3.583 .
H(38) H(35) 3.532 .
H(38) H(36) 1.600 .
H(38) H(37) 1.600 .
H(38) H(42) 3.272 45502
H(38) H(43) 2.711 45502
H(39) P(1) 2.824 .
H(39) C(1) 3.110 .
H(39) C(2) 3.289 .
H(39) C(6) 3.224 .
H(39) C(7) 2.948 .
H(39) C(30) 2.796 45502
H(39) C(32) 2.035 .
H(39) C(34) 2.028 .
H(39) C(35) 3.242 .
H(39) C(37) 3.254 .
H(39) H(33) 2.157 45502
H(39) H(34) 2.602 45502
H(39) H(35) 3.364 .
H(39) H(35) 3.482 45502
H(39) H(37) 3.389 .
H(39) H(40) 2.331 .
H(40) N(2) 2.855 45502
H(40) C(22) 3.436 45502
H(40) C(23) 3.263 45502
H(40) C(25) 2.663 45502
H(40) C(26) 2.692 45502
H(40) C(27) 2.937 45502
H(40) C(28) 3.035 45502
H(40) C(32) 3.268 .
H(40) C(33) 2.034 .
H(40) C(35) 2.031 .
H(40) C(36) 3.250 .
H(40) H(24) 2.685 45502
H(40) H(26) 3.304 45502
H(40) H(27) 3.444 45502
H(40) H(30) 3.117 45502
H(40) H(31) 3.495 45502
H(40) H(32) 3.325 45502
H(40) H(33) 3.459 45502
H(40) H(39) 2.331 .
H(40) H(41) 2.329 .
H(41) N(1) 3.102 75503
H(41) C(9) 3.191 75503
H(41) C(11) 3.486 75503
H(41) C(14) 3.598 75503
H(41) C(16) 3.426 75503
H(41) C(33) 3.244 .
H(41) C(34) 2.026 .
H(41) C(36) 2.023 .
H(41) C(37) 3.256 .
H(41) H(7) 2.754 75503
H(41) H(9) 2.788 75503
H(41) H(15) 3.040 75503
H(41) H(16) 3.318 75503
H(41) H(18) 2.719 75503
H(41) H(24) 3.091 45502
H(41) H(27) 3.158 45502
H(41) H(40) 2.329 .
H(41) H(42) 2.321 .
H(42) N(1) 3.092 75503
H(42) C(11) 2.941 75503
H(42) C(12) 2.718 75503
H(42) C(13) 2.773 75503
H(42) C(14) 3.023 75503
H(42) C(32) 3.261 .
H(42) C(34) 3.248 .
H(42) C(35) 2.025 .
H(42) C(37) 2.039 .
H(42) H(5) 3.326 55502
H(42) H(6) 3.165 55502
H(42) H(7) 3.146 75503
H(42) H(13) 3.104 75503
H(42) H(14) 3.189 75503
H(42) H(18) 3.331 75503
H(42) H(29) 3.436 75504
H(42) H(38) 3.272 55502
H(42) H(41) 2.321 .
H(42) H(43) 2.342 .
H(43) S(1) 2.888 .
H(43) P(1) 2.910 .
H(43) C(24) 3.172 75504
H(43) C(31) 3.270 55502
H(43) C(32) 2.037 .
H(43) C(33) 3.258 .
H(43) C(35) 3.256 .
H(43) C(36) 2.041 .
H(43) H(6) 3.192 55502
H(43) H(8) 3.370 .
H(43) H(9) 3.142 .
H(43) H(27) 3.086 75504
H(43) H(28) 3.568 75504
H(43) H(29) 2.471 75504
H(43) H(34) 3.489 .
H(43) H(36) 3.466 55502
H(43) H(37) 3.140 55502
H(43) H(38) 2.711 55502
H(43) H(42) 2.342 .

loop_
_geom_torsion_atom_site_label_1
_geom_torsion_atom_site_label_2
_geom_torsion_atom_site_label_3
_geom_torsion_atom_site_label_4
_geom_torsion
S(1) P(1) C(1) C(2) -118.46(11)
S(1) P(1) C(1) C(8) 53.55(16)
S(1) P(1) C(7) C(6) 117.55(11)
S(1) P(1) C(7) C(29) -55.54(15)
S(1) P(1) C(32) C(33) 175.38(14)
S(1) P(1) C(32) C(37) -7.86(17)
C(1) P(1) C(7) C(6) -3.19(13)
C(1) P(1) C(7) C(29) -176.28(15)
C(7) P(1) C(1) C(2) 2.27(13)
C(7) P(1) C(1) C(8) 174.28(15)
C(1) P(1) C(32) C(33) -56.34(18)
C(1) P(1) C(32) C(37) 120.43(16)
C(32) P(1) C(1) C(2) 114.50(13)
C(32) P(1) C(1) C(8) -73.49(16)
C(7) P(1) C(32) C(33) 45.50(18)
C(7) P(1) C(32) C(37) -137.74(15)
C(32) P(1) C(7) C(6) -113.74(13)
C(32) P(1) C(7) C(29) 73.17(16)
C(18) O(1) C(21) C(20) -0.2(2)
C(18) O(1) C(21) C(22) -176.80(18)
C(21) O(1) C(18) C(15) 177.33(18)
C(21) O(1) C(18) C(19) -0.2(2)
C(11) N(1) C(14) C(13) -0.7(2)
C(11) N(1) C(14) C(15) 179.48(17)
C(14) N(1) C(11) C(8) -176.55(16)
C(14) N(1) C(11) C(12) 0.7(2)
C(25) N(2) C(28) C(27) -0.2(2)
C(25) N(2) C(28) C(29) 178.65(16)
C(28) N(2) C(25) C(22) -179.44(17)
C(28) N(2) C(25) C(26) 0.5(2)
P(1) C(1) C(2) C(3) 172.50(18)
P(1) C(1) C(2) C(6) -0.82(19)
P(1) C(1) C(8) C(9) 15.6(2)
P(1) C(1) C(8) C(10) 135.48(15)
P(1) C(1) C(8) C(11) -105.19(16)
C(2) C(1) C(8) C(9) -174.02(17)
C(2) C(1) C(8) C(10) -54.1(2)
C(2) C(1) C(8) C(11) 65.2(2)
C(8) C(1) C(2) C(3) 0.5(3)
C(8) C(1) C(2) C(6) -172.78(16)
C(1) C(2) C(3) C(4) -152.2(2)
C(1) C(2) C(6) C(5) 173.59(16)
C(1) C(2) C(6) C(7) -1.8(2)
C(3) C(2) C(6) C(5) -1.4(2)
C(3) C(2) C(6) C(7) -176.79(16)
C(6) C(2) C(3) C(4) 21.48(19)
C(2) C(3) C(4) C(5) -33.2(2)
C(3) C(4) C(5) C(6) 32.4(2)
C(4) C(5) C(6) C(2) -19.2(2)
C(4) C(5) C(6) C(7) 155.0(2)
C(2) C(6) C(7) P(1) 3.31(18)
C(2) C(6) C(7) C(29) 176.24(16)
C(5) C(6) C(7) P(1) -170.63(18)
C(5) C(6) C(7) C(29) 2.3(3)
P(1) C(7) C(29) C(28) 99.61(17)
P(1) C(7) C(29) C(30) -22.0(2)
P(1) C(7) C(29) C(31) -140.91(14)
C(6) C(7) C(29) C(28) -72.0(2)
C(6) C(7) C(29) C(30) 166.41(17)
C(6) C(7) C(29) C(31) 47.5(2)
C(1) C(8) C(11) N(1) 55.3(2)
C(1) C(8) C(11) C(12) -121.1(2)
C(9) C(8) C(11) N(1) -66.6(2)
C(9) C(8) C(11) C(12) 117.0(2)
C(10) C(8) C(11) N(1) 174.11(16)
C(10) C(8) C(11) C(12) -2.3(2)
N(1) C(11) C(12) C(13) -0.4(2)
C(8) C(11) C(12) C(13) 176.36(19)
C(11) C(12) C(13) C(14) -0.05(18)
C(12) C(13) C(14) N(1) 0.5(2)
C(12) C(13) C(14) C(15) -179.8(2)
N(1) C(14) C(15) C(16) 49.3(2)
N(1) C(14) C(15) C(17) 170.22(19)
N(1) C(14) C(15) C(18) -72.9(2)
C(13) C(14) C(15) C(16) -130.5(2)
C(13) C(14) C(15) C(17) -9.5(3)
C(13) C(14) C(15) C(18) 107.4(2)
C(14) C(15) C(18) O(1) 98.1(2)
C(14) C(15) C(18) C(19) -85.1(3)
C(16) C(15) C(18) O(1) -24.1(2)
C(16) C(15) C(18) C(19) 152.7(2)
C(17) C(15) C(18) O(1) -143.9(2)
C(17) C(15) C(18) C(19) 32.8(3)
O(1) C(18) C(19) C(20) 0.4(2)
C(15) C(18) C(19) C(20) -176.5(2)
C(18) C(19) C(20) C(21) -0.5(2)
C(19) C(20) C(21) O(1) 0.4(2)
C(19) C(20) C(21) C(22) 176.3(2)
O(1) C(21) C(22) C(23) 20.9(2)
O(1) C(21) C(22) C(24) 141.6(2)
O(1) C(21) C(22) C(25) -101.0(2)
C(20) C(21) C(22) C(23) -154.7(2)
C(20) C(21) C(22) C(24) -34.0(3)
C(20) C(21) C(22) C(25) 83.4(3)
C(21) C(22) C(25) N(2) 66.7(2)
C(21) C(22) C(25) C(26) -113.2(2)
C(23) C(22) C(25) N(2) -56.3(2)
C(23) C(22) C(25) C(26) 123.9(2)
C(24) C(22) C(25) N(2) -175.8(2)
C(24) C(22) C(25) C(26) 4.3(3)
N(2) C(25) C(26) C(27) -0.6(2)
C(22) C(25) C(26) C(27) 179.3(2)
C(25) C(26) C(27) C(28) 0.5(2)
C(26) C(27) C(28) N(2) -0.2(2)
C(26) C(27) C(28) C(29) -178.83(19)
N(2) C(28) C(29) C(7) -43.8(2)
N(2) C(28) C(29) C(30) 78.0(2)
N(2) C(28) C(29) C(31) -163.50(17)
C(27) C(28) C(29) C(7) 134.6(2)
C(27) C(28) C(29) C(30) -103.6(2)
C(27) C(28) C(29) C(31) 15.0(2)
P(1) C(32) C(33) C(34) 176.67(18)
P(1) C(32) C(37) C(36) -176.63(15)
C(33) C(32) C(37) C(36) 0.1(2)
C(37) C(32) C(33) C(34) -0.2(3)
C(32) C(33) C(34) C(35) 0.3(3)
C(33) C(34) C(35) C(36) -0.4(3)
C(34) C(35) C(36) C(37) 0.3(3)
C(35) C(36) C(37) C(32) -0.2(3)

loop_
_cod_related_entry_id
_cod_related_entry_database
_cod_related_entry_code
1 ChemSpider 21152102
